data_7107159
loop_
_publ_author_name
'Fernando Hung-Low'
'Jeremy Krogman'
'Jesse Tye'
'Chris Bradley'

_publ_section_title
;
 Development of more labile low electron count Co(I) sources: mild,
 catalytic functionalization of activated alkanes using a
 [(Cp*Co)2-?-(?4:?4-arene)] complex
;
_journal_name_full Chem.Commun.
_journal_page_first 368
_journal_paper_doi 10.1039/c1cc15458c
_journal_volume 48
_journal_year 2012
_chemical_formula_sum 'C18 H27 Co'
_chemical_formula_weight 302.33
_chemical_name_systematic
;
?
;
_space_group_IT_number 14
_symmetry_space_group_name_Hall '-P 2ybc'
_symmetry_space_group_name_H-M 'P 1 21/c 1'
_atom_sites_solution_hydrogens geom
_atom_sites_solution_primary direct
_atom_sites_solution_secondary difmap
_audit_creation_method SHELXL-97
_cell_angle_alpha 90.00
_cell_angle_beta 112.057(4)
_cell_angle_gamma 90.00
_cell_formula_units_Z 4
_cell_length_a 12.590(3)
_cell_length_b 9.245(2)
_cell_length_c 14.347(3)
_cell_measurement_temperature 150(2)
_cell_volume 1547.7(6)
_computing_structure_refinement 'SHELXL-97 (Sheldrick, 1997)'
_computing_structure_solution 'SHELXS-97 (Sheldrick, 1990)'
_diffrn_ambient_temperature 150(2)
_diffrn_measured_fraction_theta_full 0.999
_diffrn_measured_fraction_theta_max 0.999
_diffrn_radiation_monochromator graphite
_diffrn_radiation_source 'fine-focus sealed tube'
_diffrn_radiation_type MoK\a
_diffrn_radiation_wavelength 0.71073
_diffrn_reflns_av_R_equivalents 0.0377
_diffrn_reflns_av_sigmaI/netI 0.0290
_diffrn_reflns_limit_h_max 15
_diffrn_reflns_limit_h_min -15
_diffrn_reflns_limit_k_max 11
_diffrn_reflns_limit_k_min -11
_diffrn_reflns_limit_l_max 17
_diffrn_reflns_limit_l_min -17
_diffrn_reflns_number 14391
_diffrn_reflns_theta_full 25.68
_diffrn_reflns_theta_max 25.68
_diffrn_reflns_theta_min 1.75
_exptl_absorpt_coefficient_mu 1.094
_exptl_absorpt_correction_T_max 0.9403
_exptl_absorpt_correction_T_min 0.8307
_exptl_crystal_density_diffrn 1.297
_exptl_crystal_density_method 'not measured'
_exptl_crystal_F_000 648
_exptl_crystal_size_max 0.18
_exptl_crystal_size_mid 0.09
_exptl_crystal_size_min 0.06
_refine_diff_density_max 0.479
_refine_diff_density_min -0.398
_refine_diff_density_rms 0.062
_refine_ls_extinction_method none
_refine_ls_goodness_of_fit_ref 1.040
_refine_ls_hydrogen_treatment mixed
_refine_ls_matrix_type full
_refine_ls_number_parameters 193
_refine_ls_number_reflns 2947
_refine_ls_number_restraints 0
_refine_ls_restrained_S_all 1.040
_refine_ls_R_factor_all 0.0494
_refine_ls_R_factor_gt 0.0374
_refine_ls_shift/su_max 0.000
_refine_ls_shift/su_mean 0.000
_refine_ls_structure_factor_coef Fsqd
_refine_ls_weighting_details 'calc w=1/[\s^2^(Fo^2^)+(0.0470P)^2^+1.3088P] where P=(Fo^2^+2Fc^2^)/3'
_refine_ls_weighting_scheme calc
_refine_ls_wR_factor_gt 0.0903
_refine_ls_wR_factor_ref 0.0973
_reflns_number_gt 2408
_reflns_number_total 2947
_reflns_threshold_expression >2sigma(I)
_cod_data_source_file c1cc15458c.txt
_cod_data_source_block cb110
_cod_database_code 7107159

loop_
_symmetry_equiv_pos_as_xyz
'x, y, z'
'-x, y+1/2, -z+1/2'
'-x, -y, -z'
'x, -y-1/2, z-1/2'

loop_
_atom_site_label
_atom_site_type_symbol
_atom_site_fract_x
_atom_site_fract_y
_atom_site_fract_z
_atom_site_U_iso_or_equiv
_atom_site_adp_type
_atom_site_occupancy
_atom_site_symmetry_multiplicity
_atom_site_calc_flag
_atom_site_refinement_flags
Co1 Co 0.25038(3) 0.35082(4) 0.16923(3) 0.02470(13) Uani 1 1 d .
C1 C 0.4146(2) 0.4127(3) 0.2591(2) 0.0304(6) Uani 1 1 d .
C2 C 0.4003(2) 0.4305(3) 0.1560(2) 0.0302(6) Uani 1 1 d .
C3 C 0.3106(2) 0.5297(3) 0.1128(2) 0.0320(6) Uani 1 1 d .
C4 C 0.2705(2) 0.5751(3) 0.1897(2) 0.0329(6) Uani 1 1 d .
C5 C 0.3352(2) 0.5046(3) 0.2795(2) 0.0318(6) Uani 1 1 d .
C6 C 0.5057(3) 0.3222(4) 0.3347(3) 0.0527(9) Uani 1 1 d .
H6A H 0.5760 0.3794 0.3644 0.079 Uiso 1 1 calc R
H6B H 0.5212 0.2369 0.3012 0.079 Uiso 1 1 calc R
H6C H 0.4794 0.2913 0.3877 0.079 Uiso 1 1 calc R
C7 C 0.4728(3) 0.3601(4) 0.1061(3) 0.0599(10) Uani 1 1 d .
H7A H 0.4291 0.3540 0.0335 0.090 Uiso 1 1 calc R
H7B H 0.4944 0.2627 0.1335 0.090 Uiso 1 1 calc R
H7C H 0.5421 0.4179 0.1187 0.090 Uiso 1 1 calc R
C8 C 0.2683(3) 0.5871(4) 0.0067(2) 0.0586(10) Uani 1 1 d .
H8A H 0.3118 0.6741 0.0044 0.088 Uiso 1 1 calc R
H8B H 0.1868 0.6114 -0.0151 0.088 Uiso 1 1 calc R
H8C H 0.2789 0.5134 -0.0381 0.088 Uiso 1 1 calc R
C9 C 0.1805(3) 0.6880(4) 0.1771(4) 0.0648(11) Uani 1 1 d .
H9A H 0.1356 0.6617 0.2176 0.097 Uiso 1 1 calc R
H9B H 0.1296 0.6941 0.1061 0.097 Uiso 1 1 calc R
H9C H 0.2173 0.7819 0.1995 0.097 Uiso 1 1 calc R
C10 C 0.3260(4) 0.5249(4) 0.3808(3) 0.0616(11) Uani 1 1 d .
H10A H 0.3761 0.6043 0.4169 0.092 Uiso 1 1 calc R
H10B H 0.3493 0.4356 0.4201 0.092 Uiso 1 1 calc R
H10C H 0.2465 0.5478 0.3712 0.092 Uiso 1 1 calc R
C11 C 0.0779(3) 0.3486(4) 0.1209(3) 0.0469(8) Uani 1 1 d .
C12 C 0.1125(3) 0.3125(3) 0.0433(3) 0.0434(8) Uani 1 1 d .
C13 C 0.1127(4) 0.1625(4) 0.0047(4) 0.0851(16) Uani 1 1 d .
H13A H 0.0355 0.1202 -0.0120 0.102 Uiso 1 1 calc R
H13B H 0.1274 0.1680 -0.0584 0.102 Uiso 1 1 calc R
C14 C 0.1958(4) 0.0668(4) 0.0731(3) 0.0638(11) Uani 1 1 d .
H14A H 0.2432 0.0249 0.0383 0.077 Uiso 1 1 calc R
H14B H 0.1546 -0.0139 0.0902 0.077 Uiso 1 1 calc R
C15 C 0.2745(3) 0.1363(3) 0.1698(3) 0.0409(7) Uani 1 1 d .
C16 C 0.2397(3) 0.1733(3) 0.2478(2) 0.0421(8) Uani 1 1 d .
C17 C 0.1195(3) 0.1470(4) 0.2465(3) 0.0568(9) Uani 1 1 d .
H17A H 0.0980 0.0450 0.2276 0.068 Uiso 1 1 calc R
H17B H 0.1205 0.1619 0.3151 0.068 Uiso 1 1 calc R
C18 C 0.0322(3) 0.2414(6) 0.1767(4) 0.0882(17) Uani 1 1 d .
H18A H -0.0060 0.2957 0.2148 0.106 Uiso 1 1 calc R
H18B H -0.0266 0.1804 0.1268 0.106 Uiso 1 1 calc R
H16 H 0.293(3) 0.178(4) 0.319(3) 0.071(12) Uiso 1 1 d .
H15 H 0.350(3) 0.121(4) 0.184(3) 0.056(11) Uiso 1 1 d .
H12 H 0.107(3) 0.389(3) -0.007(2) 0.043(9) Uiso 1 1 d .
H11 H 0.051(3) 0.443(4) 0.120(2) 0.045(9) Uiso 1 1 d .

loop_
_atom_site_aniso_label
_atom_site_aniso_U_11
_atom_site_aniso_U_22
_atom_site_aniso_U_33
_atom_site_aniso_U_23
_atom_site_aniso_U_13
_atom_site_aniso_U_12
Co1 0.0228(2) 0.02171(19) 0.0284(2) 0.00328(15) 0.00824(15) -0.00111(14)
C1 0.0247(13) 0.0249(13) 0.0355(15) 0.0024(11) 0.0042(12) -0.0026(11)
C2 0.0276(13) 0.0287(14) 0.0385(15) -0.0063(12) 0.0172(12) -0.0071(11)
C3 0.0307(14) 0.0290(14) 0.0295(14) 0.0049(11) 0.0038(12) -0.0118(11)
C4 0.0259(14) 0.0211(13) 0.0509(17) 0.0028(12) 0.0136(13) -0.0001(11)
C5 0.0363(15) 0.0300(14) 0.0320(14) -0.0040(12) 0.0162(12) -0.0091(12)
C6 0.0337(17) 0.0440(19) 0.060(2) 0.0156(16) -0.0063(15) -0.0014(14)
C7 0.059(2) 0.055(2) 0.088(3) -0.020(2) 0.052(2) -0.0105(18)
C8 0.065(2) 0.058(2) 0.0362(17) 0.0158(16) -0.0006(16) -0.0305(19)
C9 0.047(2) 0.0326(18) 0.118(3) 0.005(2) 0.034(2) 0.0099(15)
C10 0.088(3) 0.061(2) 0.052(2) -0.0173(18) 0.045(2) -0.028(2)
C11 0.0240(15) 0.0426(19) 0.067(2) 0.0156(17) 0.0095(15) 0.0010(14)
C12 0.0333(16) 0.0355(16) 0.0470(19) 0.0068(14) -0.0014(14) -0.0100(13)
C13 0.075(3) 0.050(2) 0.087(3) -0.019(2) -0.019(2) -0.007(2)
C14 0.099(3) 0.042(2) 0.056(2) -0.0062(17) 0.035(2) 0.001(2)
C15 0.0356(17) 0.0227(14) 0.064(2) 0.0046(14) 0.0187(16) 0.0031(12)
C16 0.0466(18) 0.0371(17) 0.0366(17) 0.0123(13) 0.0087(15) -0.0041(14)
C17 0.059(2) 0.055(2) 0.067(2) 0.0183(18) 0.0358(19) -0.0083(18)
C18 0.035(2) 0.113(4) 0.118(4) 0.061(3) 0.030(2) -0.004(2)

loop_
_atom_type_symbol
_atom_type_description
_atom_type_scat_dispersion_real
_atom_type_scat_dispersion_imag
_atom_type_scat_source
C C 0.0033 0.0016 'International Tables Vol C Tables 4.2.6.8 and 6.1.1.4'
H H 0.0000 0.0000 'International Tables Vol C Tables 4.2.6.8 and 6.1.1.4'
Co Co 0.3494 0.9721 'International Tables Vol C Tables 4.2.6.8 and 6.1.1.4'

loop_
_geom_angle_atom_site_label_1
_geom_angle_atom_site_label_2
_geom_angle_atom_site_label_3
_geom_angle
C15 Co1 C12 84.73(13)
C15 Co1 C11 97.65(14)
C12 Co1 C11 40.08(15)
C15 Co1 C16 40.33(13)
C12 Co1 C16 98.17(13)
C11 Co1 C16 83.96(13)
C15 Co1 C1 99.02(12)
C12 Co1 C1 159.01(13)
C11 Co1 C1 156.09(14)
C16 Co1 C1 97.88(12)
C15 Co1 C4 165.31(12)
C12 Co1 C4 108.53(12)
C11 Co1 C4 96.66(13)
C16 Co1 C4 138.93(13)
C1 Co1 C4 66.34(10)
C15 Co1 C5 129.34(13)
C12 Co1 C5 145.09(13)
C11 Co1 C5 116.35(14)
C16 Co1 C5 104.54(12)
C1 Co1 C5 40.01(11)
C4 Co1 C5 39.02(11)
C15 Co1 C2 101.95(12)
C12 Co1 C2 118.86(13)
C11 Co1 C2 149.46(13)
C16 Co1 C2 125.76(12)
C1 Co1 C2 40.15(11)
C4 Co1 C2 66.45(10)
C5 Co1 C2 67.03(10)
C15 Co1 C3 134.65(13)
C12 Co1 C3 96.13(12)
C11 Co1 C3 111.90(12)
C16 Co1 C3 163.88(12)
C1 Co1 C3 66.52(10)
C4 Co1 C3 40.04(11)
C5 Co1 C3 66.57(11)
C2 Co1 C3 39.08(11)
C5 C1 C2 108.6(2)
C5 C1 C6 126.1(3)
C2 C1 C6 125.2(3)
C5 C1 Co1 71.18(15)
C2 C1 Co1 71.25(15)
C6 C1 Co1 127.6(2)
C3 C2 C1 107.4(2)
C3 C2 C7 127.1(3)
C1 C2 C7 125.4(3)
C3 C2 Co1 70.60(15)
C1 C2 Co1 68.60(14)
C7 C2 Co1 128.2(2)
C2 C3 C4 107.9(2)
C2 C3 C8 126.6(3)
C4 C3 C8 125.4(3)
C2 C3 Co1 70.32(15)
C4 C3 Co1 69.70(15)
C8 C3 Co1 128.6(2)
C5 C4 C3 108.6(2)
C5 C4 C9 125.9(3)
C3 C4 C9 125.3(3)
C5 C4 Co1 70.49(15)
C3 C4 Co1 70.26(15)
C9 C4 Co1 128.7(2)
C4 C5 C1 107.4(2)
C4 C5 C10 126.8(3)
C1 C5 C10 125.8(3)
C4 C5 Co1 70.49(16)
C1 C5 Co1 68.81(15)
C10 C5 Co1 127.4(2)
C1 C6 H6A 109.5
C1 C6 H6B 109.5
H6A C6 H6B 109.5
C1 C6 H6C 109.5
H6A C6 H6C 109.5
H6B C6 H6C 109.5
C2 C7 H7A 109.5
C2 C7 H7B 109.5
H7A C7 H7B 109.5
C2 C7 H7C 109.5
H7A C7 H7C 109.5
H7B C7 H7C 109.5
C3 C8 H8A 109.5
C3 C8 H8B 109.5
H8A C8 H8B 109.5
C3 C8 H8C 109.5
H8A C8 H8C 109.5
H8B C8 H8C 109.5
C4 C9 H9A 109.5
C4 C9 H9B 109.5
H9A C9 H9B 109.5
C4 C9 H9C 109.5
H9A C9 H9C 109.5
H9B C9 H9C 109.5
C5 C10 H10A 109.5
C5 C10 H10B 109.5
H10A C10 H10B 109.5
C5 C10 H10C 109.5
H10A C10 H10C 109.5
H10B C10 H10C 109.5
C12 C11 C18 124.4(4)
C12 C11 Co1 69.74(18)
C18 C11 Co1 113.5(2)
C12 C11 H11 116(2)
C18 C11 H11 114(2)
Co1 C11 H11 110(2)
C11 C12 C13 124.7(4)
C11 C12 Co1 70.18(19)
C13 C12 Co1 112.0(2)
C11 C12 H12 117.0(18)
C13 C12 H12 113.7(18)
Co1 C12 H12 109.3(18)
C14 C13 C12 114.8(3)
C14 C13 H13A 108.6
C12 C13 H13A 108.6
C14 C13 H13B 108.6
C12 C13 H13B 108.6
H13A C13 H13B 107.5
C13 C14 C15 115.0(3)
C13 C14 H14A 108.5
C15 C14 H14A 108.5
C13 C14 H14B 108.5
C15 C14 H14B 108.5
H14A C14 H14B 107.5
C16 C15 C14 123.2(3)
C16 C15 Co1 70.52(17)
C14 C15 Co1 111.7(2)
C16 C15 H15 119(2)
C14 C15 H15 114(2)
Co1 C15 H15 107(2)
C15 C16 C17 124.2(3)
C15 C16 Co1 69.14(17)
C17 C16 Co1 113.3(2)
C15 C16 H16 123(2)
C17 C16 H16 108(2)
Co1 C16 H16 112(2)
C18 C17 C16 113.6(3)
C18 C17 H17A 108.9
C16 C17 H17A 108.9
C18 C17 H17B 108.9
C16 C17 H17B 108.9
H17A C17 H17B 107.7
C17 C18 C11 114.5(3)
C17 C18 H18A 108.6
C11 C18 H18A 108.6
C17 C18 H18B 108.6
C11 C18 H18B 108.6
H18A C18 H18B 107.6

loop_
_geom_bond_atom_site_label_1
_geom_bond_atom_site_label_2
_geom_bond_distance
Co1 C15 2.006(3)
Co1 C12 2.011(3)
Co1 C11 2.017(3)
Co1 C16 2.024(3)
Co1 C1 2.065(3)
Co1 C4 2.096(3)
Co1 C5 2.096(3)
Co1 C2 2.100(3)
Co1 C3 2.104(3)
C1 C5 1.424(4)
C1 C2 1.430(4)
C1 C6 1.502(4)
C2 C3 1.406(4)
C2 C7 1.503(4)
C3 C4 1.438(4)
C3 C8 1.507(4)
C4 C5 1.400(4)
C4 C9 1.501(4)
C5 C10 1.513(4)
C6 H6A 0.9800
C6 H6B 0.9800
C6 H6C 0.9800
C7 H7A 0.9800
C7 H7B 0.9800
C7 H7C 0.9800
C8 H8A 0.9800
C8 H8B 0.9800
C8 H8C 0.9800
C9 H9A 0.9800
C9 H9B 0.9800
C9 H9C 0.9800
C10 H10A 0.9800
C10 H10B 0.9800
C10 H10C 0.9800
C11 C12 1.380(5)
C11 C18 1.516(5)
C11 H11 0.93(3)
C12 C13 1.494(5)
C12 H12 0.99(3)
C13 C14 1.439(5)
C13 H13A 0.9900
C13 H13B 0.9900
C14 C15 1.512(5)
C14 H14A 0.9900
C14 H14B 0.9900
C15 C16 1.389(5)
C15 H15 0.91(4)
C16 C17 1.526(5)
C16 H16 0.99(4)
C17 C18 1.465(5)
C17 H17A 0.9900
C17 H17B 0.9900
C18 H18A 0.9900
C18 H18B 0.9900
